data_4322884
loop_
_publ_author_name
'Zhiqiang Xu'
'Laurence K. Thompson'
'David O. Miller'
'Howard J. Clase'
'Judith A. K. Howard'
'Andr\'es E. Goeta'

_publ_section_title
;
 Spiral Dinuclear Complexes of Tetradentate N4 Diazine Ligands with
 Mn(II), Fe(II), Fe(III), Co(III), and Ni(II) Salts
;
_journal_name_full 'Inorganic Chemistry'
_journal_page_first 3620
_journal_page_last 3627
_journal_paper_doi 10.1021/ic9715761
_journal_volume 37
_journal_year 1998
_chemical_formula_sum 'C12 H15 Fe N8 O12'
_chemical_formula_weight 519.17
_space_group_IT_number 14
_symmetry_cell_setting monoclinic
_symmetry_space_group_name_Hall '-P 2ybc'
_symmetry_space_group_name_H-M 'P 1 21/c 1'
_atom_sites_solution_hydrogens geom
_atom_sites_solution_primary direct
_atom_sites_solution_secondary difmap
_audit_creation_method SHELXL
_cell_angle_alpha 90.00
_cell_angle_beta 109.397(4)
_cell_angle_gamma 90.00
_cell_formula_units_Z 4
_cell_length_a 8.445(2)
_cell_length_b 19.630(3)
_cell_length_c 12.642(2)
_cell_measurement_reflns_used 383
_cell_measurement_temperature 150(2)
_cell_measurement_theta_max 21.5
_cell_measurement_theta_min 13.8
_cell_volume 1976.8(6)
_computing_cell_refinement 'SMART (Siemens, 1996a)'
_computing_data_collection 'SMART (Siemens, 1996a)'
_computing_data_reduction 'SAINT (Siemens, 1996b)'
_computing_molecular_graphics 'SHELXTL (Sheldrick, 1995)'
_computing_publication_material 'SHELXTL (Sheldrick, 1995)'
_computing_structure_refinement 'SHELXTL (Sheldrick, 1995)'
_computing_structure_solution 'SHELXTL (Sheldrick, 1995)'
_diffrn_ambient_temperature 150(2)
_diffrn_measurement_device 'Siemens SMART-CCD'
_diffrn_measurement_method \w
_diffrn_radiation_monochromator graphite
_diffrn_radiation_source 'fine-focus sealed tube'
_diffrn_radiation_type MoK\a
_diffrn_radiation_wavelength 0.71073
_diffrn_reflns_av_R_equivalents 0.0664
_diffrn_reflns_av_sigmaI/netI 0.0679
_diffrn_reflns_limit_h_max 11
_diffrn_reflns_limit_h_min -11
_diffrn_reflns_limit_k_max 26
_diffrn_reflns_limit_k_min -26
_diffrn_reflns_limit_l_max 17
_diffrn_reflns_limit_l_min -17
_diffrn_reflns_number 25090
_diffrn_reflns_theta_max 30.53
_diffrn_reflns_theta_min 2.00
_diffrn_standards_decay_% 0
_exptl_absorpt_coefficient_mu 0.845
_exptl_absorpt_correction_T_max 1.00000
_exptl_absorpt_correction_T_min 0.84034
_exptl_absorpt_correction_type multi-scan
_exptl_crystal_colour black
_exptl_crystal_density_diffrn 1.740
_exptl_crystal_density_meas ?
_exptl_crystal_description 'rectangular prism'
_exptl_crystal_F_000 1060
_exptl_crystal_size_max 0.32
_exptl_crystal_size_mid 0.20
_exptl_crystal_size_min 0.13
_refine_diff_density_max 0.391
_refine_diff_density_min -0.317
_refine_diff_density_rms 0.081
_refine_ls_extinction_method none
_refine_ls_goodness_of_fit_all 1.085
_refine_ls_goodness_of_fit_obs 1.087
_refine_ls_hydrogen_treatment mixed
_refine_ls_matrix_type full
_refine_ls_number_parameters 326
_refine_ls_number_reflns 5564
_refine_ls_number_restraints 0
_refine_ls_restrained_S_all 1.116
_refine_ls_restrained_S_obs 1.087
_refine_ls_R_factor_all 0.1013
_refine_ls_R_factor_obs 0.0462
_refine_ls_shift/esd_max 0.001
_refine_ls_shift/esd_mean 0.000
_refine_ls_structure_factor_coef Fsqd
_refine_ls_weighting_details 'w=1/[\s^2^(Fo^2^)+(0.0289P)^2^+1.2215P] where P=(Fo^2^+2Fc^2^)/3'
_refine_ls_weighting_scheme calc
_refine_ls_wR_factor_all 0.0980
_refine_ls_wR_factor_obs 0.0754
_reflns_number_observed 3600
_reflns_number_total 5587
_reflns_observed_criterion >2sigma(I)
_cod_data_source_file ic9715761_6.cif
_cod_data_source_block x442k(9)
_cod_depositor_comments
;
The following automatic conversions were performed:

'_exptl_crystal_density_meas' value 'not measured' was changed to '?'
- the value is perceived as not measured.

Automatic conversion script
Id: cif_fix_values 3008 2015-01-20 13:52:24Z robertas 

The following automatic conversions were performed:

'_refine_ls_weighting_scheme' value 'calc
w=1/[\s^2^(Fo^2^)+(0.0289P)^2^+1.2215P] where P=(Fo^2^+2Fc^2^)/3' was
changed to 'calc'. New tag '_refine_ls_weighting_details' was
created. The value of the new tag was set to
'w=1/[\s^2^(Fo^2^)+(0.0289P)^2^+1.2215P] where P=(Fo^2^+2Fc^2^)/3'.

Automatic conversion script
Id: cif_fix_values 3143 2015-03-26 13:38:13Z robertas 

The following automatic conversions were performed:

'_exptl_absorpt_correction_type' value 'multi-scans' was replaced
with the value 'multi-scan' as specified in the replacement file
'src/cod-tools/trunk/data/replacement-values/replacement_values.lst'.

Automatic conversion script
Id: cif_fix_values 5376 2017-05-30 11:51:03Z andrius 
;
_cod_original_cell_volume 1977(1)
_cod_database_code 4322884

loop_
_symmetry_equiv_pos_as_xyz
'x, y, z'
'-x, y+1/2, -z+1/2'
'-x, -y, -z'
'x, -y-1/2, z-1/2'

loop_
_atom_site_aniso_label
_atom_site_aniso_U_11
_atom_site_aniso_U_22
_atom_site_aniso_U_33
_atom_site_aniso_U_23
_atom_site_aniso_U_13
_atom_site_aniso_U_12
Fe1 0.0165(2) 0.0172(2) 0.0186(2) -0.0009(2) 0.00248(13) 0.0014(2)
C1 0.0233(14) 0.0242(13) 0.0260(14) 0.0007(11) 0.0018(11) 0.0054(11)
C2 0.0218(13) 0.032(2) 0.0281(14) 0.0060(12) -0.0015(11) 0.0051(12)
C3 0.0237(14) 0.039(2) 0.0208(14) 0.0006(12) -0.0027(11) -0.0034(12)
C4 0.0224(13) 0.0254(13) 0.0209(13) -0.0023(11) 0.0030(11) -0.0036(11)
C5 0.0168(12) 0.0213(12) 0.0177(12) 0.0032(10) 0.0044(10) -0.0010(10)
C6 0.0192(12) 0.0183(12) 0.0184(12) 0.0019(10) 0.0066(10) -0.0019(10)
C7 0.0164(12) 0.0198(12) 0.0205(13) 0.0023(10) 0.0046(10) 0.0008(10)
C8 0.0161(12) 0.0206(13) 0.0211(13) 0.0030(10) 0.0046(10) -0.0012(10)
C9 0.0192(13) 0.0235(14) 0.0266(14) 0.0032(11) 0.0034(11) 0.0016(11)
C10 0.0206(13) 0.0298(15) 0.0275(15) 0.0034(12) -0.0034(11) 0.0036(11)
C11 0.0252(14) 0.033(2) 0.0272(15) -0.0043(12) -0.0039(12) -0.0017(12)
C12 0.0249(14) 0.0231(13) 0.0239(14) -0.0026(11) 0.0013(11) 0.0006(11)
N1 0.0184(10) 0.0220(11) 0.0175(10) 0.0009(8) 0.0005(8) 0.0017(8)
N2 0.0215(12) 0.0212(11) 0.0203(12) -0.0050(10) -0.0004(10) 0.0020(10)
N3 0.0164(10) 0.0188(10) 0.0181(10) 0.0018(8) 0.0014(8) 0.0030(8)
N4 0.0154(10) 0.0187(11) 0.0196(11) 0.0019(9) 0.0013(8) 0.0019(8)
N5 0.0174(11) 0.0217(11) 0.0161(11) 0.0008(9) -0.0004(9) 0.0007(9)
N6 0.0201(11) 0.0212(11) 0.0293(12) -0.0042(10) 0.0106(9) -0.0011(9)
N7 0.0332(13) 0.0253(12) 0.0219(12) -0.0003(10) 0.0062(10) -0.0030(10)
N8 0.0188(11) 0.0255(12) 0.0241(11) 0.0004(10) 0.0074(9) -0.0002(9)
O1 0.0190(9) 0.0218(9) 0.0212(9) -0.0035(7) 0.0017(7) 0.0024(7)
O2 0.0195(10) 0.0398(12) 0.0176(10) 0.0024(9) 0.0024(8) 0.0000(9)
O3 0.0331(11) 0.0194(10) 0.0368(12) 0.0060(9) 0.0182(10) 0.0062(9)
O4 0.0219(10) 0.0268(10) 0.0353(11) -0.0055(9) -0.0006(8) 0.0046(8)
O5 0.0240(10) 0.0228(9) 0.0250(10) -0.0036(8) 0.0032(8) 0.0013(7)
O6 0.0307(11) 0.0196(10) 0.0451(12) -0.0097(9) 0.0126(9) -0.0008(8)
O7 0.0437(13) 0.0491(14) 0.0367(13) -0.0046(11) -0.0177(11) -0.0029(11)
O8 0.0579(14) 0.0257(11) 0.0348(12) -0.0117(9) 0.0015(10) -0.0008(10)
O9 0.0355(11) 0.0313(11) 0.0257(10) -0.0043(9) 0.0063(9) 0.0062(9)
O10 0.0203(10) 0.0319(10) 0.0245(10) 0.0012(8) 0..0021(8) 0.0052(8)
O11 0.0214(10) 0.0336(10) 0.0319(10) -0.0138(9) 0.0046(8) 0.0010(8)
O12 0.0228(10) 0.0250(10) 0.0304(10) -0.0038(8) 0.0025(8) 0.0054(8)

loop_
_atom_site_label
_atom_site_type_symbol
_atom_site_fract_x
_atom_site_fract_y
_atom_site_fract_z
_atom_site_U_iso_or_equiv
_atom_site_thermal_displace_type
_atom_site_occupancy
_atom_site_calc_flag
_atom_site_refinement_flags
_atom_site_disorder_group
Fe1 Fe 0.42330(4) 0.30872(2) 0.43436(3) 0.01828(10) Uani 1 d . .
C1 C 0.7616(3) 0.28571(13) 0.6449(2) 0.0261(6) Uani 1 d . .
H11 H 0.7694(3) 0.24441(13) 0.6078(2) 0.031 Uiso 1 calc R .
C2 C 0.8834(3) 0.29974(14) 0.7470(2) 0.0298(6) Uani 1 d .. .
H21 H 0.9722(3) 0.26856(14) 0.7795(2) 0.036 Uiso 1 calc R .
C3 C 0.8729(3) 0.35977(14) 0.8002(2) 0.0303(6) Uani 1 d . .
H31 H 0.9547(3) 0.37067(14) 0.8703(2) 0.036 Uiso 1 calc R .
C4 C 0.7416(3) 0.40428(13) 0.7505(2) 0.0240(6) Uani 1 d . .
H41 H 0.7331(3) 0.44618(13) 0.7857(2) 0.029 Uiso 1 calc R .
C5 C 0.6236(3) 0.38681(12) 0.6490(2) 0.0189(5) Uani 1 d . .
C6 C 0.4762(3) 0.42923(12) 0.5878(2) 0.0185(5) Uani 1 d . .
C7 C 0.1696(3) 0.40443(12) 0.3400(2) 0.0193(5) Uani 1 d . .
C8 C 0.0131(3) 0.43384(12) 0.2616(2) 0.0197(5) Uani 1 d . .
C9 C -0.1833(3) 0.52347(13) 0.2269(2) 0.0241(6) Uani 1 d . .
H91 H -0.2180(3) 0.56512(13) 0.2504(2) 0.029 Uiso 1 calc R .
C10 C -0.2775(3) 0.49406(14) 0.1268(2) 0.0288(6) Uani 1 d . .
H101 H -0.3776(3) 0.51536(14) 0.0808(2) 0.035 Uiso 1 calc R .
C11 C -0.2256(3) 0.43363(14) 0.0941(2) 0.0315(7) Uani 1 d . .
H111 H -0.2902(3) 0.41281(14) 0.0256(2) 0.038 Uiso 1 calc R .
C12 C -0.0782(3) 0.40316(13) 0.1617(2) 0.0257(6) Uani 1 d . .
H121 H -0.0408(3) 0.36170(13) 0.1394(2) 0.031 Uiso 1 calc R .
N1 N 0.6333(3) 0.32790(10) 0.5960(2) 0.0207(5) Uani 1 d . .
N2 N 0.4414(3) 0.48778(11) 0.6268(2) 0.0228(5) Uani 1 d . .
H21N H 0.5025(35) 0.5039(14) 0.6864(25) 0.028(8) Uiso 1 d . .
H22N H 0.3558(35) 0.5103(14) 0.5848(23) 0.026(8) Uiso 1 d . .
N3 N 0.3847(2) 0.40265(10) 0.4924(2) 0.0188(4) Uani 1 d . .
N4 N 0.2451(2) 0.44014(10) 0.4294(2) 0.0191(4) Uani 1 d . .
N5 N -0.0425(3) 0.49286(11) 0.2906(2) 0.0199(5) Uani 1 d . .
H5N H 0.0107(35) 0.5087(14) 0.3520(24) 0.029(8) Uiso 1 d . .
N6 N 0.4533(3) 0.18545(11) 0.3675(2) 0.0229(5) Uani 1 d . .
N7 N 0.3163(3) 0.40022(11) 0.1038(2) 0.0276(5) Uani 1 d . .
N8 N 0.0343(3) 0.62734(11) 0.4877(2) 0.0227(5) Uani 1 d . .
O1 O 0.2185(2) 0.34601(8) 0.31529(14) 0.0219(4) Uani 1 d . .
O2 O 0.5726(3) 0.34237(10) 0.3507(2) 0.0266(4) Uani 1 d . .
H21W H 0.5328(38) 0.3465(16) 0.2825(28) 0.037(9) Uiso 1 d . .
H22W H 0.6726(46) 0.3383(17) 0.3744(29) 0.053(11) Uiso 1 d . .
O3 O 0.2893(3) 0.26418(11) 0.5204(2) 0.0281(5) Uani 1 d . .
H31W H 0.3188(40) 0.2287(18) 0.5562(28) 0.044(10) Uiso 1 d . .
H32W H 0.2355(45) 0.2849(18) 0.5473(30) 0.051(12) Uiso 1 d . .
O4 O 0.3388(2) 0.22476(9) 0.3099(2) 0.0305(4) Uani 1 d . .
O5 O 0.5543(2) 0.21239(9) 0.45666(15) 0.0252(4) Uani 1 d . .
O6 O 0.4680(2) 0.12659(9) 0.3427(2) 0.0318(5) Uani 1 d . .
O7 O 0.1869(3) 0.39287(11) 0.0247(2) 0.0509(6) Uani 1 d . .
O8 O 0.3516(3) 0.45439(10) 0.1557(2) 0.0429(6) Uani 1 d . .
O9 O 0.4177(2) 0.35002(10) 0.1332(2) 0.0318(5) Uani 1 d . .
O10 O -0.1007(2) 0.64096(9) 0.41262(15) 0.0269(4) Uani 1 d . .
O11 O 0.0936(2) 0.66805(9) 0.5682(2) 0.0300(4) Uani 1 d . .
O12 O 0.1116(2) 0.57318(9) 0.4838(2) 0.0276(4) Uani 1 d . .

loop_
_atom_type_symbol
_atom_type_description
_atom_type_scat_dispersion_real
_atom_type_scat_dispersion_imag
_atom_type_scat_source
C C 0.0033 0.0016 'International Tables Vol C Tables 4.2.6.8 and 6.1.1.4'
H H 0.0000 0.0000 'International Tables Vol C Tables 4.2.6.8 and 6.1.1.4'
N N 0.0061 0.0033 'International Tables Vol C Tables 4.2.6.8 and 6.1.1.4'
O O 0.0106 0.0060 'International Tables Vol C Tables 4.2.6.8 and 6.1.1.4'
Fe Fe 0.3463 0.8444 'International Tables Vol C Tables 4.2.6.8 and 6.1.1.4'

loop_
_geom_angle_atom_site_label_1
_geom_angle_atom_site_label_2
_geom_angle_atom_site_label_3
_geom_angle
_geom_angle_site_symmetry_1
_geom_angle_site_symmetry_3
_geom_angle_publ_flag
O2 Fe1 O3 172.97(9) . . ?
O2 Fe1 O1 91.17(8) . . ?
O3 Fe1 O1 93.69(8) . . ?
O2 Fe1 N3 95.44(8) . . ?
O3 Fe1 N3 90.71(9) . . ?
O1 Fe1 N3 75.04(7) . . ?
O2 Fe1 O5 88.44(8) . . ?
O3 Fe1 O5 84.53(8) . . ?
O1 Fe1 O5 133.65(7) . . ?
N3 Fe1 O5 151.09(7) . . ?
O2 Fe1 O4 88.93(8) . . ?
O3 Fe1 O4 87.40(8) . . ?
O1 Fe1 O4 75.34(7) . . ?
N3 Fe1 O4 150.13(7) . . ?
O5 Fe1 O4 58.30(6) . . ?
O2 Fe1 N1 88.86(8) . . ?
O3 Fe1 N1 89.80(8) . . ?
O1 Fe1 N1 147.13(7) . . ?
N3 Fe1 N1 72.24(7) . . ?
O5 Fe1 N1 79.22(7) . . ?
O4 Fe1 N1 137.51(7) . . ?
N1 C1 C2 122.9(2) . . ?
N1 C1 H11 118.57(15) . . ?
C2 C1 H11 118.6(2) . . ?
C3 C2 C1 118.6(2) . . ?
C3 C2 H21 120.7(2) . . ?
C1 C2 H21 120.7(2) . . ?
C2 C3 C4 119.3(2) . . ?
C2 C3 H31 120.3(2) . . ?
C4 C3 H31 120.3(2) . . ?
C5 C4 C3 119.1(2) . . ?
C5 C4 H41 120.45(15) . . ?
C3 C4 H41 120.5(2) . . ?
N1 C5 C4 121.9(2) . . ?
N1 C5 C6 113.6(2) . . ?
C4 C5 C6 124.5(2) . . ?
N3 C6 N2 123.8(2) . . ?
N3 C6 C5 113.2(2) . . ?
N2 C6 C5 123.0(2) . . ?
O1 C7 N4 125.8(2) . . ?
O1 C7 C8 118.0(2) . . ?
N4 C7 C8 116.2(2) . . ?
N5 C8 C12 119.0(2) . . ?
N5 C8 C7 117.9(2) . . ?
C12 C8 C7 123.1(2) . . ?
N5 C9 C10 119.4(2) . . ?
N5 C9 H91 120.28(15) . . ?
C10 C9 H91 120.3(2) . . ?
C11 C10 C9 119.6(2) . . ?
C11 C10 H101 120.2(2) . . ?
C9 C10 H101 120.2(2) . . ?
C10 C11 C12 119.7(2) . . ?
C10 C11 H111 120.1(2) . . ?
C12 C11 H111 120.1(2) . . ?
C8 C12 C11 119.3(2) . . ?
C8 C12 H121 120.36(15) . . ?
C11 C12 H121 120.4(2) . . ?
C1 N1 C5 118.2(2) . . ?
C1 N1 Fe1 126.0(2) . . ?
C5 N1 Fe1 115.7(2) . . ?
C6 N2 H21N 121.8(20) . . ?
C6 N2 H22N 117.5(18) . . ?
H21N N2 H22N 120.6(27) . . ?
C6 N3 N4 116.5(2) . . ?
C6 N3 Fe1 125.1(2) . . ?
N4 N3 Fe1 118.35(14) . . ?
C7 N4 N3 106.8(2) . . ?
C9 N5 C8 122.9(2) . . ?
C9 N5 H5N 119.9(20) . . ?
C8 N5 H5N 117.0(20) . . ?
O6 N6 O4 123.9(2) . . ?
O6 N6 O5 121.7(2) . . ?
O4 N6 O5 114.5(2) . . ?
O7 N7 O8 122.0(2) . . ?
O7 N7 O9 118.6(2) . . ?
O8 N7 O9 119.4(2) . . ?
O10 N8 O12 120.5(2) . . ?
O10 N8 O11 119.8(2) . . ?
O12 N8 O11 119.7(2) . . ?
C7 O1 Fe1 113.93(15) . . ?
Fe1 O2 H21W 118.5(22) . . ?
Fe1 O2 H22W 122.7(25) . . ?
H21W O2 H22W 114.6(33) . . ?
Fe1 O3 H31W 122.9(22) . . ?
Fe1 O3 H32W 122.0(26) . . ?
H31W O3 H32W 108.8(33) . . ?
N6 O4 Fe1 92.31(14) . . ?
N6 O5 Fe1 94.82(13) . . ?

loop_
_geom_bond_atom_site_label_1
_geom_bond_atom_site_label_2
_geom_bond_distance
_geom_bond_site_symmetry_2
_geom_bond_publ_flag
Fe1 O2 2.009(2) . ?
Fe1 O3 2.013(2) . ?
Fe1 O1 2.018(2) . ?
Fe1 N3 2.052(2) . ?
Fe1 O5 2.163(2) . ?
Fe1 O4 2.228(2) . ?
Fe1 N1 2.250(2) . ?
C1 N1 1.342(3) . ?
C1 C2 1.386(4) . ?
C1 H11 0.95 . ?
C2 C3 1.375(4) . ?
C2 H21 0.95 . ?
C3 C4 1.388(4) . ?
C3 H31 0.95 . ?
C4 C5 1.382(3) . ?
C4 H41 0.95 . ?
C5 N1 1.354(3) . ?
C5 C6 1.485(3) . ?
C6 N3 1.306(3) . ?
C6 N2 1.323(3) . ?
C7 O1 1.293(3) . ?
C7 N4 1.303(3) . ?
C7 C8 1.482(3) . ?
C8 N5 1.347(3) . ?
C8 C12 1.382(3) . ?
C9 N5 1.338(3) . ?
C9 C10 1.379(3) . ?
C9 H91 0.95 . ?
C10 C11 1.376(4) . ?
C10 H101 0.95 . ?
C11 C12 1.390(4) . ?
C11 H111 0.95 . ?
C12 H121 0.95 . ?
N2 H21N 0.82(3) . ?
N2 H22N 0.86(3) . ?
N3 N4 1.395(3) . ?
N5 H5N 0.82(3) . ?
N6 O6 1.215(3) . ?
N6 O4 1.263(3) . ?
N6 O5 1.281(3) . ?
N7 O7 1.222(3) . ?
N7 O8 1.234(3) . ?
N7 O9 1.278(3) . ?
N8 O10 1.247(3) . ?
N8 O12 1.258(3) . ?
N8 O11 1.261(3) . ?
O2 H21W 0.82(3) . ?
O2 H22W 0.80(4) . ?
O3 H31W 0.82(3) . ?
O3 H32W 0.77(4) . ?

loop_
_geom_torsion_atom_site_label_1
_geom_torsion_atom_site_label_2
_geom_torsion_atom_site_label_3
_geom_torsion_atom_site_label_4
_geom_torsion
_geom_torsion_site_symmetry_1
_geom_torsion_site_symmetry_2
_geom_torsion_site_symmetry_3
_geom_torsion_site_symmetry_4
_geom_torsion_publ_flag
N1 C1 C2 C3 -0.5(4) . . . . ?
C1 C2 C3 C4 0.0(4) . . . . ?
C2 C3 C4 C5 0.6(4) . . . . ?
C3 C4 C5 N1 -0.8(4) . . . . ?
C3 C4 C5 C6 179.2(2) . . . . ?
N1 C5 C6 N3 -1.5(3) . . . . ?
C4 C5 C6 N3 178.5(2) . . . . ?
N1 C5 C6 N2 178.1(2) . . . . ?
C4 C5 C6 N2 -1.9(4) . . . . ?
O1 C7 C8 N5 176.3(2) . . . . ?
N4 C7 C8 N5 -2.9(3) . . . . ?
O1 C7 C8 C12 -2.8(4) . . . . ?
N4 C7 C8 C12 178.0(2) . . . . ?
N5 C9 C10 C11 0.1(4) . . . . ?
C9 C10 C11 C12 -0.5(4) . . . . ?
N5 C8 C12 C11 -0.4(4) . . . . ?
C7 C8 C12 C11 178.7(2) . . . . ?
C10 C11 C12 C8 0.7(4) . . . . ?
C2 C1 N1 C5 0.4(4) . . . . ?
C2 C1 N1 Fe1 -177.4(2) . . . . ?
C4 C5 N1 C1 0.3(4) . . . . ?
C6 C5 N1 C1 -179.7(2) . . . . ?
C4 C5 N1 Fe1 178.3(2) . . . . ?
C6 C5 N1 Fe1 -1.6(3) . . . . ?
O2 Fe1 N1 C1 -83.2(2) . . . . ?
O3 Fe1 N1 C1 89.9(2) . . . . ?
O1 Fe1 N1 C1 -173.6(2) . . . . ?
N3 Fe1 N1 C1 -179.3(2) . . . . ?
O5 Fe1 N1 C1 5.4(2) . . . . ?
O4 Fe1 N1 C1 4.0(3) . . . . ?
O2 Fe1 N1 C5 99.0(2) . . . . ?
O3 Fe1 N1 C5 -87.9(2) . . . . ?
O1 Fe1 N1 C5 8.6(3) . . . . ?
N3 Fe1 N1 C5 2.9(2) . . . . ?
O5 Fe1 N1 C5 -172.4(2) . . . . ?
O4 Fe1 N1 C5 -173.9(2) . . . . ?
N2 C6 N3 N4 1.2(4) . . . . ?
C5 C6 N3 N4 -179.2(2) . . . . ?
N2 C6 N3 Fe1 -175.0(2) . . . . ?
C5 C6 N3 Fe1 4.6(3) . . . . ?
O2 Fe1 N3 C6 -91.3(2) . . . . ?
O3 Fe1 N3 C6 85.3(2) . . . . ?
O1 Fe1 N3 C6 179.0(2) . . . . ?
O5 Fe1 N3 C6 5.4(3) . . . . ?
O4 Fe1 N3 C6 171.4(2) . . . . ?
N1 Fe1 N3 C6 -4.2(2) . . . . ?
O2 Fe1 N3 N4 92.6(2) . . . . ?
O3 Fe1 N3 N4 -90.8(2) . . . . ?
O1 Fe1 N3 N4 2.9(2) . . . . ?
O5 Fe1 N3 N4 -170.70(14) . . . . ?
O4 Fe1 N3 N4 -4.7(3) . . . . ?
N1 Fe1 N3 N4 179.7(2) . . . . ?
O1 C7 N4 N3 -0.9(3) . . . . ?
C8 C7 N4 N3 178.2(2) . . . . ?
C6 N3 N4 C7 -178.5(2) . . . . ?
Fe1 N3 N4 C7 -2.0(2) . . . . ?
C10 C9 N5 C8 0.1(4) . . . . ?
C12 C8 N5 C9 0.1(4) . . . . ?
C7 C8 N5 C9 -179.1(2) . . . . ?
N4 C7 O1 Fe1 3.4(3) . . . . ?
C8 C7 O1 Fe1 -175.7(2) . . . . ?
O2 Fe1 O1 C7 -98.4(2) . . . . ?
O3 Fe1 O1 C7 86.7(2) . . . . ?
N3 Fe1 O1 C7 -3.1(2) . . . . ?
O5 Fe1 O1 C7 172.63(15) . . . . ?
O4 Fe1 O1 C7 173.0(2) . . . . ?
N1 Fe1 O1 C7 -8.7(2) . . . . ?
O6 N6 O4 Fe1 176.5(2) . . . . ?
O5 N6 O4 Fe1 -2.8(2) . . . . ?
O2 Fe1 O4 N6 90.64(14) . . . . ?
O3 Fe1 O4 N6 -83.37(15) . . . . ?
O1 Fe1 O4 N6 -177.87(15) . . . . ?
N3 Fe1 O4 N6 -170.3(2) . . . . ?
O5 Fe1 O4 N6 1.80(13) . . . . ?
N1 Fe1 O4 N6 3.5(2) . . . . ?
O6 N6 O5 Fe1 -176.4(2) . . . . ?
O4 N6 O5 Fe1 2.9(2) . . . . ?
O2 Fe1 O5 N6 -91.48(14) . . . . ?
O3 Fe1 O5 N6 88.54(14) . . . . ?
O1 Fe1 O5 N6 -1.3(2) . . . . ?
N3 Fe1 O5 N6 170.1(2) . . . . ?
O4 Fe1 O5 N6 -1.78(13) . . . . ?
N1 Fe1 O5 N6 179.38(14) . . . . ?
